data_4329894
loop_
_publ_author_name
'Pablo Albor\'es'
'Christian Plenk'
'Eva Rentschler'

_publ_contact_author_address
;INQUIMAE-DQIAyQF
Facultad de Ciencias Exactas y Naturales
Universidad de Buenos Aires
Ciudad Universitaria-Pabell\'on 2- 3 Piso
Buenos Aires-Argentina
;
_publ_contact_author_email albores@qi.fcen.uba.ar
_publ_contact_author_name 'Dr. Pablo Albores'
_publ_contact_author_phone 0541145763380
_publ_section_title
;
 Tailoring the Exchange Interaction in Covalently Linked Basic Carboxylate
 Clusters through Bridging Ligand Selection
;
_journal_name_full 'Inorganic Chemistry'
_journal_page_first 8373
_journal_page_last 8384
_journal_paper_doi 10.1021/ic300911j
_journal_volume 51
_journal_year 2012
_chemical_formula_sum 'C84 H133 Fe4 N7 Ni2 O28'
_chemical_formula_weight 2029.79
_chemical_name_systematic
;
 ?
;
_space_group_IT_number 2
_symmetry_cell_setting triclinic
_symmetry_space_group_name_Hall '-P 1'
_symmetry_space_group_name_H-M 'P -1'
_atom_sites_solution_hydrogens geom
_atom_sites_solution_primary direct
_atom_sites_solution_secondary difmap
_audit_creation_method SHELXL-97
_cell_angle_alpha 70.9860(9)
_cell_angle_beta 89.7010(10)
_cell_angle_gamma 78.0580(10)
_cell_formula_units_Z 2
_cell_length_a 13.3486(4)
_cell_length_b 19.8359(6)
_cell_length_c 21.3114(6)
_cell_measurement_temperature 173(2)
_cell_volume 5207.7(3)
_computing_structure_refinement 'SHELXL-97 (Sheldrick, 1997)'
_diffrn_ambient_temperature 173(2)
_diffrn_measured_fraction_theta_full 0.996
_diffrn_measured_fraction_theta_max 0.996
_diffrn_radiation_monochromator graphite
_diffrn_radiation_source 'fine-focus sealed tube'
_diffrn_radiation_type MoK\a
_diffrn_radiation_wavelength 0.71073
_diffrn_reflns_av_R_equivalents 0.0508
_diffrn_reflns_av_sigmaI/netI 0.0692
_diffrn_reflns_limit_h_max 16
_diffrn_reflns_limit_h_min -16
_diffrn_reflns_limit_k_max 24
_diffrn_reflns_limit_k_min -24
_diffrn_reflns_limit_l_max 24
_diffrn_reflns_limit_l_min -26
_diffrn_reflns_number 53690
_diffrn_reflns_theta_full 26.36
_diffrn_reflns_theta_max 26.36
_diffrn_reflns_theta_min 1.23
_exptl_absorpt_coefficient_mu 0.968
_exptl_absorpt_correction_T_max 1.000000
_exptl_absorpt_correction_T_min 0.862989
_exptl_absorpt_correction_type multi-scan
_exptl_absorpt_process_details
;
[c.f. r.h. blessing, acta cryst. (1995), a51, 33-38]
;
_exptl_crystal_colour red
_exptl_crystal_density_diffrn 1.294
_exptl_crystal_description prism
_exptl_crystal_F_000 2140
_exptl_crystal_size_max 0.27
_exptl_crystal_size_mid 0.25
_exptl_crystal_size_min 0.1
_refine_diff_density_max 0.838
_refine_diff_density_min -0.428
_refine_diff_density_rms 0.077
_refine_ls_extinction_method none
_refine_ls_goodness_of_fit_ref 1.013
_refine_ls_hydrogen_treatment mixed
_refine_ls_matrix_type full
_refine_ls_number_parameters 1138
_refine_ls_number_reflns 21179
_refine_ls_number_restraints 6
_refine_ls_restrained_S_all 1.013
_refine_ls_R_factor_all 0.0747
_refine_ls_R_factor_gt 0.0436
_refine_ls_shift/su_max 0.001
_refine_ls_shift/su_mean 0.000
_refine_ls_structure_factor_coef Fsqd
_refine_ls_weighting_details 'calc w=1/[\s^2^(Fo^2^)+(0.0445P)^2^+1.0042P] where P=(Fo^2^+2Fc^2^)/3'
_refine_ls_weighting_scheme calc
_refine_ls_wR_factor_gt 0.0936
_refine_ls_wR_factor_ref 0.1062
_reflns_number_gt 14906
_reflns_number_total 21179
_reflns_threshold_expression >2sigma(I)
_cod_data_source_file ic300911j_si_001_4.cif
_cod_data_source_block pa_xd_424_0m
_cod_original_cell_volume 5207.7(4)
_cod_database_code 4329894

loop_
_symmetry_equiv_pos_as_xyz
'x, y, z'
'-x, -y, -z'

loop_
_atom_site_label
_atom_site_type_symbol
_atom_site_fract_x
_atom_site_fract_y
_atom_site_fract_z
_atom_site_U_iso_or_equiv
_atom_site_adp_type
_atom_site_occupancy
_atom_site_symmetry_multiplicity
_atom_site_calc_flag
_atom_site_refinement_flags
C77 C 0.5971(3) 0.1523(2) 0.4479(2) 0.0577(12) Uani 1 1 d .
H77A H 0.6146 0.1695 0.4838 0.087 Uiso 1 1 calc R
H77B H 0.6418 0.1046 0.4533 0.087 Uiso 1 1 calc R
H77C H 0.5254 0.1477 0.4496 0.087 Uiso 1 1 calc R
C73 C 0.5473(5) 0.9335(3) 0.2797(2) 0.091(2) Uani 1 1 d .
H73A H 0.4731 0.9534 0.2722 0.137 Uiso 1 1 calc R
H73B H 0.5783 0.9602 0.3029 0.137 Uiso 1 1 calc R
H73C H 0.5603 0.8817 0.3068 0.137 Uiso 1 1 calc R
C9 C 0.4558(5) 0.6072(3) 0.4062(2) 0.095(2) Uani 1 1 d .
H9A H 0.4618 0.5862 0.4549 0.142 Uiso 1 1 calc R
H9B H 0.5080 0.5779 0.3877 0.142 Uiso 1 1 calc R
H9C H 0.3875 0.6075 0.3896 0.142 Uiso 1 1 calc R
C78 C 0.5464(4) 0.2817(3) 0.3737(3) 0.097(2) Uani 1 1 d .
H78A H 0.5663 0.2975 0.4099 0.146 Uiso 1 1 calc R
H78B H 0.4740 0.2787 0.3758 0.146 Uiso 1 1 calc R
H78C H 0.5564 0.3169 0.3309 0.146 Uiso 1 1 calc R
C76 C 0.9518(4) 0.7206(3) 0.0316(4) 0.153(4) Uani 1 1 d .
H76A H 0.9477 0.6777 0.0700 0.229 Uiso 1 1 calc R
H76B H 1.0231 0.7261 0.0282 0.229 Uiso 1 1 calc R
H76C H 0.9277 0.7142 -0.0090 0.229 Uiso 1 1 calc R
C74 C 0.2991(5) 0.5942(3) 0.1374(4) 0.134(3) Uani 1 1 d .
H74A H 0.3164 0.6137 0.0912 0.201 Uiso 1 1 calc R
H74B H 0.2569 0.6336 0.1504 0.201 Uiso 1 1 calc R
H74C H 0.2607 0.5560 0.1416 0.201 Uiso 1 1 calc R
C75 C 0.9325(4) 0.7969(5) 0.1019(3) 0.162(4) Uani 1 1 d .
H75A H 0.8905 0.8401 0.1091 0.243 Uiso 1 1 calc R
H75B H 1.0029 0.8037 0.0946 0.243 Uiso 1 1 calc R
H75C H 0.9331 0.7538 0.1410 0.243 Uiso 1 1 calc R
C5S C 0.2825(3) 0.0839(2) 0.56321(19) 0.0394(9) Uani 1 1 d .
N3S N 0.2501(3) 0.03329(19) 0.57721(19) 0.0561(9) Uani 1 1 d .
C6S C 0.3248(3) 0.1492(2) 0.5441(2) 0.0472(10) Uani 1 1 d .
H6S1 H 0.3994 0.1354 0.5428 0.071 Uiso 1 1 calc R
H6S2 H 0.3086 0.1745 0.5766 0.071 Uiso 1 1 calc R
H6S3 H 0.2948 0.1817 0.5000 0.071 Uiso 1 1 calc R
C1 C 0.7646(2) 0.53506(15) 0.21363(14) 0.0196(6) Uani 1 1 d .
C2 C 0.7702(2) 0.46147(15) 0.25409(15) 0.0205(6) Uani 1 1 d .
C3 C 0.7388(2) 0.50506(16) 0.12059(15) 0.0255(7) Uani 1 1 d .
C3S C 0.2866(3) 0.9802(2) 0.17924(18) 0.0348(8) Uani 1 1 d .
C4 C 0.7606(3) 0.43026(16) 0.15981(15) 0.0267(7) Uani 1 1 d .
C4S C 0.2539(3) 0.9269(2) 0.23583(18) 0.0428(9) Uani 1 1 d .
H4S1 H 0.1823 0.9259 0.2271 0.064 Uiso 1 1 calc R
H4S2 H 0.2599 0.9405 0.2757 0.064 Uiso 1 1 calc R
H4S3 H 0.2974 0.8785 0.2428 0.064 Uiso 1 1 calc R
C5 C 0.7644(3) 0.37732(18) 0.12879(17) 0.0414(10) Uani 1 1 d .
H5 H 0.7797 0.3269 0.1546 0.050 Uiso 1 1 calc R
C6 C 0.7462(4) 0.3983(2) 0.06187(19) 0.0574(13) Uani 1 1 d .
H6 H 0.7484 0.3624 0.0410 0.069 Uiso 1 1 calc R
C7 C 0.7241(4) 0.4730(2) 0.02295(18) 0.0558(13) Uani 1 1 d .
H7 H 0.7123 0.4867 -0.0239 0.067 Uiso 1 1 calc R
C8 C 0.7195(3) 0.52560(19) 0.05123(17) 0.0426(10) Uani 1 1 d .
H8 H 0.7034 0.5757 0.0246 0.051 Uiso 1 1 calc R
C10 C 0.7694(2) 0.43813(16) 0.32778(15) 0.0224(7) Uani 1 1 d .
C11 C 0.8237(2) 0.34571(17) 0.42623(15) 0.0274(7) Uani 1 1 d .
H11 H 0.8611 0.2976 0.4494 0.033 Uiso 1 1 calc R
C12 C 0.7749(3) 0.38721(18) 0.46248(16) 0.0338(8) Uani 1 1 d .
H12 H 0.7806 0.3686 0.5097 0.041 Uiso 1 1 calc R
C13 C 0.7176(3) 0.45628(18) 0.42930(17) 0.0358(9) Uani 1 1 d .
H13 H 0.6810 0.4853 0.4533 0.043 Uiso 1 1 calc R
C14 C 0.7141(3) 0.48263(17) 0.36038(16) 0.0306(8) Uani 1 1 d .
H14 H 0.6750 0.5299 0.3361 0.037 Uiso 1 1 calc R
C15 C 0.7869(2) 0.59179(15) 0.23921(14) 0.0205(6) Uani 1 1 d .
C16 C 0.8659(2) 0.57724(17) 0.28727(16) 0.0282(7) Uani 1 1 d .
H16 H 0.9053 0.5290 0.3076 0.034 Uiso 1 1 calc R
C17 C 0.8853(3) 0.63461(18) 0.30457(16) 0.0314(8) Uani 1 1 d .
H17 H 0.9392 0.6266 0.3369 0.038 Uiso 1 1 calc R
C18 C 0.8262(3) 0.70362(18) 0.27480(16) 0.0308(8) Uani 1 1 d .
H18 H 0.8371 0.7435 0.2872 0.037 Uiso 1 1 calc R
C19 C 0.7506(2) 0.71382(16) 0.22639(15) 0.0238(7) Uani 1 1 d .
H19 H 0.7106 0.7616 0.2053 0.029 Uiso 1 1 calc R
C20 C 0.7778(2) 0.77685(17) 0.05614(15) 0.0241(7) Uani 1 1 d .
C21 C 0.8872(3) 0.78605(19) 0.0402(2) 0.0409(9) Uani 1 1 d .
C22 C 0.8872(3) 0.8535(3) -0.0157(3) 0.0874(19) Uani 1 1 d .
H22A H 0.8442 0.8951 -0.0065 0.131 Uiso 1 1 calc R
H22B H 0.8600 0.8493 -0.0566 0.131 Uiso 1 1 calc R
H22C H 0.9576 0.8608 -0.0212 0.131 Uiso 1 1 calc R
C23 C 0.5562(2) 0.73832(16) -0.01536(15) 0.0220(7) Uani 1 1 d .
C24 C 0.5249(3) 0.73298(17) -0.08242(16) 0.0297(8) Uani 1 1 d .
C25 C 0.5395(3) 0.6544(2) -0.08123(19) 0.0519(12) Uani 1 1 d .
H25A H 0.6121 0.6301 -0.0706 0.078 Uiso 1 1 calc R
H25B H 0.5177 0.6540 -0.1249 0.078 Uiso 1 1 calc R
H25C H 0.4981 0.6286 -0.0474 0.078 Uiso 1 1 calc R
C26 C 0.5900(3) 0.7740(2) -0.13576(19) 0.0538(11) Uani 1 1 d .
H26A H 0.6626 0.7498 -0.1252 0.081 Uiso 1 1 calc R
H26B H 0.5804 0.8246 -0.1364 0.081 Uiso 1 1 calc R
H26C H 0.5682 0.7738 -0.1795 0.081 Uiso 1 1 calc R
C27 C 0.4117(3) 0.7714(2) -0.09899(19) 0.0469(10) Uani 1 1 d .
H27A H 0.4028 0.8221 -0.1001 0.070 Uiso 1 1 calc R
H27B H 0.3702 0.7459 -0.0650 0.070 Uiso 1 1 calc R
H27C H 0.3896 0.7708 -0.1425 0.070 Uiso 1 1 calc R
C28 C 0.3300(2) 0.87146(16) 0.07112(15) 0.0214(7) Uani 1 1 d .
C29 C 0.2232(2) 0.89348(19) 0.03546(16) 0.0312(8) Uani 1 1 d .
C30 C 0.2209(3) 0.9491(2) -0.03334(18) 0.0571(12) Uani 1 1 d .
H30A H 0.1517 0.9623 -0.0550 0.086 Uiso 1 1 calc R
H30B H 0.2699 0.9282 -0.0600 0.086 Uiso 1 1 calc R
H30C H 0.2398 0.9929 -0.0295 0.086 Uiso 1 1 calc R
C31 C 0.2026(3) 0.8224(2) 0.0305(2) 0.0494(11) Uani 1 1 d .
H31A H 0.1346 0.8321 0.0081 0.074 Uiso 1 1 calc R
H31B H 0.2049 0.7869 0.0753 0.074 Uiso 1 1 calc R
H31C H 0.2550 0.8027 0.0049 0.074 Uiso 1 1 calc R
C32 C 0.1418(3) 0.9234(2) 0.07656(18) 0.0399(9) Uani 1 1 d .
H32A H 0.0741 0.9371 0.0527 0.060 Uiso 1 1 calc R
H32B H 0.1583 0.9665 0.0834 0.060 Uiso 1 1 calc R
H32C H 0.1409 0.8858 0.1198 0.060 Uiso 1 1 calc R
C33 C 0.5480(2) 0.89874(16) 0.17572(15) 0.0216(7) Uani 1 1 d .
C34 C 0.5944(3) 0.94147(17) 0.21292(16) 0.0317(8) Uani 1 1 d .
C35 C 0.7076(3) 0.9104(3) 0.2221(3) 0.097(2) Uani 1 1 d .
H35A H 0.7206 0.8583 0.2482 0.145 Uiso 1 1 calc R
H35B H 0.7405 0.9359 0.2457 0.145 Uiso 1 1 calc R
H35C H 0.7359 0.9167 0.1786 0.145 Uiso 1 1 calc R
C36 C 0.5742(3) 1.02193(18) 0.17261(19) 0.0446(10) Uani 1 1 d .
H36A H 0.5001 1.0424 0.1672 0.067 Uiso 1 1 calc R
H36B H 0.6015 1.0281 0.1288 0.067 Uiso 1 1 calc R
H36C H 0.6079 1.0474 0.1958 0.067 Uiso 1 1 calc R
C37 C 0.4614(2) 0.71525(17) 0.30962(15) 0.0255(7) Uani 1 1 d .
C38 C 0.4718(3) 0.6859(2) 0.38518(16) 0.0385(9) Uani 1 1 d .
C39 C 0.3901(4) 0.7289(3) 0.4142(2) 0.0788(17) Uani 1 1 d .
H39A H 0.3985 0.7087 0.4628 0.118 Uiso 1 1 calc R
H39B H 0.3224 0.7259 0.3991 0.118 Uiso 1 1 calc R
H39C H 0.3961 0.7800 0.3995 0.118 Uiso 1 1 calc R
C40 C 0.5786(4) 0.6835(4) 0.4078(2) 0.118(3) Uani 1 1 d .
H40A H 0.5864 0.6645 0.4565 0.176 Uiso 1 1 calc R
H40B H 0.5920 0.7329 0.3920 0.176 Uiso 1 1 calc R
H40C H 0.6276 0.6515 0.3898 0.176 Uiso 1 1 calc R
C41 C 0.4540(3) 0.62325(17) 0.17663(15) 0.0264(7) Uani 1 1 d .
C42 C 0.3976(3) 0.5619(2) 0.1827(2) 0.0408(9) Uani 1 1 d .
C43 C 0.3684(7) 0.5344(4) 0.2506(3) 0.181(5) Uani 1 1 d .
H43A H 0.3278 0.5748 0.2628 0.271 Uiso 1 1 calc R
H43B H 0.4303 0.5120 0.2807 0.271 Uiso 1 1 calc R
H43C H 0.3274 0.4978 0.2539 0.271 Uiso 1 1 calc R
C44 C 0.4590(5) 0.5044(3) 0.1597(4) 0.143(3) Uani 1 1 d .
H44A H 0.4762 0.5262 0.1138 0.215 Uiso 1 1 calc R
H44B H 0.4192 0.4675 0.1617 0.215 Uiso 1 1 calc R
H44C H 0.5222 0.4814 0.1885 0.215 Uiso 1 1 calc R
C45 C 0.7245(2) 0.21325(16) 0.37442(15) 0.0239(7) Uani 1 1 d .
C46 C 0.6122(3) 0.2071(2) 0.38058(18) 0.0379(9) Uani 1 1 d .
C47 C 0.5835(4) 0.1812(4) 0.3254(2) 0.094(2) Uani 1 1 d .
H47A H 0.5117 0.1767 0.3278 0.142 Uiso 1 1 calc R
H47B H 0.6278 0.1335 0.3302 0.142 Uiso 1 1 calc R
H47C H 0.5924 0.2165 0.2824 0.142 Uiso 1 1 calc R
C48 C 0.9073(2) 0.17594(16) 0.25700(14) 0.0202(6) Uani 1 1 d .
C49 C 0.9111(3) 0.14006(17) 0.20272(15) 0.0272(7) Uani 1 1 d .
C50 C 0.8320(3) 0.09237(19) 0.21512(18) 0.0401(9) Uani 1 1 d .
H50A H 0.8339 0.0693 0.1808 0.060 Uiso 1 1 calc R
H50B H 0.7634 0.1227 0.2136 0.060 Uiso 1 1 calc R
H50C H 0.8479 0.0545 0.2590 0.060 Uiso 1 1 calc R
C51 C 1.0195(3) 0.0928(2) 0.20838(18) 0.0438(10) Uani 1 1 d .
H51A H 1.0697 0.1239 0.2001 0.066 Uiso 1 1 calc R
H51B H 1.0242 0.0676 0.1755 0.066 Uiso 1 1 calc R
H51C H 1.0339 0.0567 0.2532 0.066 Uiso 1 1 calc R
C52 C 0.8899(3) 0.19699(18) 0.13344(16) 0.0368(9) Uani 1 1 d .
H52A H 0.9409 0.2274 0.1258 0.055 Uiso 1 1 calc R
H52B H 0.8211 0.2278 0.1298 0.055 Uiso 1 1 calc R
H52C H 0.8939 0.1724 0.1001 0.055 Uiso 1 1 calc R
C53 C 1.1765(2) 0.10267(16) 0.39657(14) 0.0223(7) Uani 1 1 d .
C54 C 1.2697(2) 0.05547(17) 0.37794(16) 0.0282(7) Uani 1 1 d .
C55 C 1.2532(3) -0.02192(19) 0.3914(2) 0.0416(9) Uani 1 1 d .
H55A H 1.3134 -0.0516 0.3793 0.062 Uiso 1 1 calc R
H55B H 1.1923 -0.0199 0.3648 0.062 Uiso 1 1 calc R
H55C H 1.2433 -0.0438 0.4387 0.062 Uiso 1 1 calc R
C56 C 1.3681(3) 0.0528(2) 0.4165(2) 0.0462(10) Uani 1 1 d .
H56A H 1.4265 0.0222 0.4037 0.069 Uiso 1 1 calc R
H56B H 1.3608 0.0322 0.4643 0.069 Uiso 1 1 calc R
H56C H 1.3798 0.1024 0.4060 0.069 Uiso 1 1 calc R
C57 C 1.2790(3) 0.0930(2) 0.30359(18) 0.0500(11) Uani 1 1 d .
H57A H 1.3378 0.0650 0.2885 0.075 Uiso 1 1 calc R
H57B H 1.2890 0.1426 0.2961 0.075 Uiso 1 1 calc R
H57C H 1.2161 0.0955 0.2786 0.075 Uiso 1 1 calc R
C58 C 1.0707(3) 0.34325(17) 0.25761(16) 0.0263(7) Uani 1 1 d .
C59 C 1.1220(3) 0.3821(2) 0.19579(18) 0.0447(10) Uani 1 1 d .
C60 C 1.2363(3) 0.3735(2) 0.2113(2) 0.0601(12) Uani 1 1 d .
H60A H 1.2454 0.3977 0.2436 0.090 Uiso 1 1 calc R
H60B H 1.2680 0.3959 0.1703 0.090 Uiso 1 1 calc R
H60C H 1.2688 0.3215 0.2298 0.090 Uiso 1 1 calc R
C61 C 1.1084(4) 0.3453(4) 0.1447(2) 0.105(2) Uani 1 1 d .
H61A H 1.1400 0.3685 0.1039 0.157 Uiso 1 1 calc R
H61B H 1.0351 0.3506 0.1347 0.157 Uiso 1 1 calc R
H61C H 1.1415 0.2934 0.1627 0.157 Uiso 1 1 calc R
C62 C 1.0697(4) 0.4621(3) 0.1704(3) 0.119(3) Uani 1 1 d .
H62A H 1.0801 0.4846 0.2039 0.179 Uiso 1 1 calc R
H62B H 0.9960 0.4670 0.1619 0.179 Uiso 1 1 calc R
H62C H 1.0990 0.4867 0.1291 0.179 Uiso 1 1 calc R
C63 C 1.1338(3) 0.35277(17) 0.42557(15) 0.0267(7) Uani 1 1 d .
C64 C 1.1580(3) 0.41521(18) 0.44492(17) 0.0340(8) Uani 1 1 d .
C65 C 1.1558(3) 0.3917(2) 0.52079(18) 0.0462(10) Uani 1 1 d .
H65A H 1.1711 0.4301 0.5363 0.069 Uiso 1 1 calc R
H65B H 1.2074 0.3464 0.5409 0.069 Uiso 1 1 calc R
H65C H 1.0877 0.3834 0.5337 0.069 Uiso 1 1 calc R
C66 C 1.2635(3) 0.4275(2) 0.42335(19) 0.0477(10) Uani 1 1 d .
H66A H 1.2783 0.4679 0.4360 0.072 Uiso 1 1 calc R
H66B H 1.2645 0.4395 0.3750 0.072 Uiso 1 1 calc R
H66C H 1.3155 0.3830 0.4452 0.072 Uiso 1 1 calc R
C67 C 1.0753(3) 0.48442(19) 0.4139(2) 0.0586(13) Uani 1 1 d .
H67A H 1.0916 0.5244 0.4266 0.088 Uiso 1 1 calc R
H67B H 1.0086 0.4758 0.4299 0.088 Uiso 1 1 calc R
H67C H 1.0726 0.4975 0.3654 0.088 Uiso 1 1 calc R
C68 C 1.0157(2) 0.16427(16) 0.52893(14) 0.0199(6) Uani 1 1 d .
C69 C 0.9912(2) 0.15769(17) 0.60093(15) 0.0245(7) Uani 1 1 d .
C70 C 1.0153(3) 0.07814(18) 0.64627(16) 0.0378(9) Uani 1 1 d .
H70A H 0.9994 0.0757 0.6918 0.057 Uiso 1 1 calc R
H70B H 1.0882 0.0568 0.6455 0.057 Uiso 1 1 calc R
H70C H 0.9736 0.0508 0.6306 0.057 Uiso 1 1 calc R
C71 C 1.0506(3) 0.2020(2) 0.62765(17) 0.0448(10) Uani 1 1 d .
H71A H 1.0342 0.1968 0.6736 0.067 Uiso 1 1 calc R
H71B H 1.0313 0.2536 0.6001 0.067 Uiso 1 1 calc R
H71C H 1.1245 0.1840 0.6263 0.067 Uiso 1 1 calc R
C72 C 0.8753(3) 0.18834(18) 0.59869(17) 0.0338(8) Uani 1 1 d .
H72A H 0.8553 0.1856 0.6436 0.051 Uiso 1 1 calc R
H72B H 0.8380 0.1596 0.5816 0.051 Uiso 1 1 calc R
H72C H 0.8587 0.2394 0.5694 0.051 Uiso 1 1 calc R
Fe1 Fe 0.56017(3) 0.84808(2) 0.05511(2) 0.01726(10) Uani 1 1 d .
Fe2 Fe 0.45969(3) 0.76592(2) 0.18720(2) 0.01829(10) Uani 1 1 d .
Fe3 Fe 1.08848(3) 0.25104(2) 0.39765(2) 0.02045(10) Uani 1 1 d .
Fe4 Fe 0.94401(3) 0.13879(2) 0.40519(2) 0.01706(10) Uani 1 1 d .
N1 N 0.73191(18) 0.65911(12) 0.20821(11) 0.0190(5) Uani 1 1 d .
N2 N 0.74257(19) 0.55717(13) 0.14861(12) 0.0220(6) Uani 1 1 d .
N2S N 0.3119(2) 1.02099(18) 0.13523(16) 0.0486(9) Uani 1 1 d .
N3 N 0.77304(19) 0.40943(13) 0.22743(12) 0.0235(6) Uani 1 1 d .
N4 N 0.82092(19) 0.37018(13) 0.35977(12) 0.0223(6) Uani 1 1 d .
Ni1 Ni 0.64623(3) 0.672789(19) 0.122175(18) 0.01767(9) Uani 1 1 d .
Ni2 Ni 0.86925(3) 0.30474(2) 0.301511(18) 0.01926(9) Uani 1 1 d .
O1 O 0.55639(14) 0.76562(10) 0.12615(9) 0.0184(4) Uani 1 1 d .
O2 O 0.96705(15) 0.23172(10) 0.37548(9) 0.0190(4) Uani 1 1 d .
O3 O 0.71301(15) 0.83482(11) 0.05360(11) 0.0264(5) Uani 1 1 d .
O4 O 0.76126(16) 0.71447(11) 0.07293(10) 0.0256(5) Uani 1 1 d .
O5 O 0.54809(16) 0.60991(11) 0.17047(11) 0.0283(5) Uani 1 1 d .
O6 O 0.40094(16) 0.68301(11) 0.17945(11) 0.0275(5) Uani 1 1 d .
O7 O 0.53715(16) 0.69781(11) 0.27722(10) 0.0260(5) Uani 1 1 d .
O8 O 0.37948(15) 0.75618(11) 0.27858(10) 0.0249(5) Uani 1 1 d .
O9 O 0.50382(16) 0.85004(11) 0.20948(10) 0.0251(5) Uani 1 1 d .
O10 O 0.56133(15) 0.91336(11) 0.11409(10) 0.0224(5) Uani 1 1 d .
O12 O 0.55492(16) 0.80213(11) -0.01511(10) 0.0255(5) Uani 1 1 d .
O14 O 0.57969(16) 0.68090(11) 0.03380(10) 0.0247(5) Uani 1 1 d .
O15 O 0.33657(15) 0.83525(11) 0.13295(10) 0.0238(5) Uani 1 1 d .
O16 O 0.40412(15) 0.88635(11) 0.03730(10) 0.0240(5) Uani 1 1 d .
O17 O 0.56295(17) 0.94598(11) -0.02338(11) 0.0247(5) Uani 1 1 d D
O18 O 0.74227(16) 0.26443(11) 0.32640(10) 0.0270(5) Uani 1 1 d .
O19 O 0.79198(15) 0.16515(11) 0.41699(10) 0.0244(5) Uani 1 1 d .
O20 O 0.89876(16) 0.24324(11) 0.24044(10) 0.0248(5) Uani 1 1 d .
O21 O 0.91277(16) 0.13172(11) 0.31616(10) 0.0243(5) Uani 1 1 d .
O22 O 1.06520(16) 0.21145(11) 0.49859(10) 0.0255(5) Uani 1 1 d .
O23 O 0.98105(16) 0.12308(10) 0.50386(9) 0.0217(5) Uani 1 1 d .
O24 O 1.09185(15) 0.08432(11) 0.39851(10) 0.0246(5) Uani 1 1 d .
O25 O 1.19085(16) 0.15983(11) 0.40599(11) 0.0265(5) Uani 1 1 d .
O26 O 1.04405(16) 0.35538(11) 0.40460(10) 0.0265(5) Uani 1 1 d .
O27 O 1.20303(17) 0.29647(11) 0.43147(11) 0.0304(5) Uani 1 1 d .
O28 O 1.12870(16) 0.29464(12) 0.30489(11) 0.0293(5) Uani 1 1 d .
O29 O 0.97513(17) 0.36161(11) 0.25679(10) 0.0280(5) Uani 1 1 d .
O30 O 0.91778(17) 0.03159(11) 0.44668(11) 0.0244(5) Uani 1 1 d D
C1S C 0.1626(3) 0.6848(2) 0.3039(2) 0.0488(10) Uani 1 1 d .
C2S C 0.1584(3) 0.7353(3) 0.2367(2) 0.0597(12) Uani 1 1 d .
H2S1 H 0.1336 0.7854 0.2367 0.090 Uiso 1 1 calc R
H2S2 H 0.1116 0.7243 0.2080 0.090 Uiso 1 1 calc R
H2S3 H 0.2272 0.7303 0.2201 0.090 Uiso 1 1 calc R
N1S N 0.1663(4) 0.6462(2) 0.3568(2) 0.0764(13) Uani 1 1 d .
H17B H 0.511(2) 0.977(2) -0.042(2) 0.092 Uiso 1 1 d D
H17A H 0.609(3) 0.946(3) -0.0500(19) 0.092 Uiso 1 1 d D
H1W H 0.862(2) 0.023(3) 0.438(2) 0.092 Uiso 1 1 d D
H2W H 0.963(3) -0.0066(16) 0.455(2) 0.092 Uiso 1 1 d D

loop_
_atom_site_aniso_label
_atom_site_aniso_U_11
_atom_site_aniso_U_22
_atom_site_aniso_U_33
_atom_site_aniso_U_23
_atom_site_aniso_U_13
_atom_site_aniso_U_12
C77 0.031(2) 0.076(3) 0.054(3) 0.001(2) 0.0090(19) -0.022(2)
C73 0.180(6) 0.098(4) 0.036(3) -0.037(3) 0.020(3) -0.092(4)
C9 0.127(5) 0.066(4) 0.052(3) 0.017(3) 0.032(3) 0.003(3)
C78 0.043(3) 0.072(4) 0.129(5) 0.010(3) 0.024(3) 0.018(3)
C76 0.057(3) 0.063(4) 0.342(11) -0.069(5) 0.107(5) -0.019(3)
C74 0.091(5) 0.098(5) 0.234(9) -0.068(5) -0.046(5) -0.044(4)
C75 0.073(4) 0.366(13) 0.070(4) -0.052(6) 0.014(3) -0.131(6)
C5S 0.031(2) 0.043(2) 0.044(2) -0.0149(19) -0.0008(17) -0.0077(18)
N3S 0.050(2) 0.047(2) 0.074(3) -0.0182(19) 0.0032(19) -0.0172(18)
C6S 0.046(2) 0.046(2) 0.050(3) -0.011(2) -0.008(2) -0.0187(19)
C1 0.0197(15) 0.0170(15) 0.0197(16) -0.0058(12) -0.0018(13) 0.0009(12)
C2 0.0188(15) 0.0164(15) 0.0238(17) -0.0056(13) -0.0020(13) 0.0002(12)
C3 0.0341(19) 0.0190(16) 0.0222(17) -0.0084(13) -0.0035(14) -0.0009(14)
C3S 0.034(2) 0.037(2) 0.031(2) -0.0126(17) 0.0027(16) 0.0005(16)
C4 0.0347(19) 0.0206(16) 0.0233(18) -0.0074(14) -0.0064(14) -0.0025(14)
C4S 0.056(3) 0.039(2) 0.033(2) -0.0128(17) 0.0115(18) -0.0055(19)
C5 0.071(3) 0.0175(17) 0.031(2) -0.0083(15) -0.0172(19) 0.0031(17)
C6 0.104(4) 0.028(2) 0.036(2) -0.0177(18) -0.025(2) 0.007(2)
C7 0.104(4) 0.029(2) 0.025(2) -0.0103(17) -0.020(2) 0.010(2)
C8 0.072(3) 0.0194(18) 0.027(2) -0.0054(15) -0.0131(19) 0.0064(18)
C10 0.0277(17) 0.0158(15) 0.0224(17) -0.0053(13) 0.0015(13) -0.0040(13)
C11 0.0311(18) 0.0230(17) 0.0205(17) 0.0009(13) -0.0002(14) -0.0022(14)
C12 0.045(2) 0.0317(19) 0.0171(17) -0.0026(15) 0.0062(15) -0.0008(16)
C13 0.050(2) 0.0286(19) 0.029(2) -0.0127(16) 0.0109(17) -0.0024(17)
C14 0.036(2) 0.0185(17) 0.0296(19) -0.0047(14) 0.0041(15) 0.0055(14)
C15 0.0274(17) 0.0173(15) 0.0153(15) -0.0035(12) -0.0003(13) -0.0048(13)
C16 0.0310(18) 0.0224(17) 0.0256(18) -0.0034(14) -0.0078(14) -0.0011(14)
C17 0.0326(19) 0.0337(19) 0.0265(18) -0.0087(15) -0.0114(15) -0.0057(15)
C18 0.036(2) 0.0256(18) 0.0323(19) -0.0124(15) -0.0072(16) -0.0057(15)
C19 0.0263(17) 0.0168(16) 0.0269(18) -0.0065(13) -0.0010(14) -0.0030(13)
C20 0.0200(16) 0.0228(17) 0.0229(17) -0.0008(13) -0.0012(13) -0.0015(13)
C21 0.0233(18) 0.033(2) 0.057(3) -0.0024(18) 0.0107(17) -0.0064(15)
C22 0.035(3) 0.086(4) 0.095(4) 0.029(3) 0.022(3) -0.010(2)
C23 0.0226(16) 0.0219(17) 0.0216(17) -0.0096(14) -0.0022(13) -0.0009(13)
C24 0.036(2) 0.0269(18) 0.0231(18) -0.0113(14) -0.0092(15) 0.0050(15)
C25 0.078(3) 0.036(2) 0.041(2) -0.0231(19) -0.027(2) 0.006(2)
C26 0.066(3) 0.065(3) 0.031(2) -0.022(2) 0.009(2) -0.007(2)
C27 0.046(2) 0.049(2) 0.044(2) -0.025(2) -0.0209(19) 0.0095(19)
C28 0.0203(16) 0.0210(16) 0.0226(17) -0.0089(13) -0.0019(13) -0.0011(13)
C29 0.0192(17) 0.046(2) 0.0245(18) -0.0086(16) -0.0037(14) -0.0036(15)
C30 0.030(2) 0.088(3) 0.030(2) 0.003(2) -0.0083(17) 0.002(2)
C31 0.030(2) 0.085(3) 0.053(3) -0.043(2) 0.0053(18) -0.024(2)
C32 0.0223(18) 0.053(2) 0.039(2) -0.0151(18) -0.0022(16) 0.0026(17)
C33 0.0212(16) 0.0173(15) 0.0249(18) -0.0075(13) -0.0058(13) -0.0002(13)
C34 0.049(2) 0.0224(17) 0.0264(19) -0.0091(14) -0.0088(16) -0.0113(16)
C35 0.058(3) 0.061(3) 0.182(6) -0.073(4) -0.074(4) 0.020(3)
C36 0.061(3) 0.0271(19) 0.050(2) -0.0165(18) -0.013(2) -0.0146(18)
C37 0.0300(18) 0.0228(17) 0.0223(17) -0.0041(13) 0.0002(14) -0.0084(14)
C38 0.030(2) 0.052(2) 0.0204(18) -0.0039(17) 0.0015(15) 0.0058(17)
C39 0.081(4) 0.107(4) 0.027(2) -0.021(3) 0.005(2) 0.024(3)
C40 0.058(3) 0.245(8) 0.033(3) -0.024(4) -0.016(2) -0.034(4)
C41 0.035(2) 0.0249(18) 0.0226(18) -0.0084(14) 0.0039(15) -0.0117(15)
C42 0.041(2) 0.034(2) 0.060(3) -0.0252(19) 0.0144(19) -0.0205(17)
C43 0.365(13) 0.173(7) 0.099(5) -0.065(5) 0.109(7) -0.234(9)
C44 0.114(5) 0.113(5) 0.297(10) -0.158(6) 0.104(6) -0.085(4)
C45 0.0266(17) 0.0210(16) 0.0246(18) -0.0091(14) 0.0007(14) -0.0033(14)
C46 0.0240(18) 0.047(2) 0.033(2) -0.0009(17) -0.0016(15) -0.0080(16)
C47 0.072(4) 0.177(6) 0.060(3) -0.038(4) 0.002(3) -0.084(4)
C48 0.0202(16) 0.0220(16) 0.0180(16) -0.0067(13) -0.0021(13) -0.0032(13)
C49 0.0345(19) 0.0246(17) 0.0208(17) -0.0096(14) -0.0042(14) 0.0005(14)
C50 0.055(2) 0.032(2) 0.038(2) -0.0141(17) -0.0116(18) -0.0156(18)
C51 0.048(2) 0.045(2) 0.032(2) -0.0164(18) 0.0016(18) 0.0094(19)
C52 0.055(2) 0.033(2) 0.0217(18) -0.0115(15) 0.0006(17) -0.0044(17)
C53 0.0244(17) 0.0233(17) 0.0169(16) -0.0053(13) -0.0032(13) -0.0021(13)
C54 0.0233(17) 0.0289(18) 0.0337(19) -0.0148(15) 0.0004(14) -0.0012(14)
C55 0.036(2) 0.035(2) 0.056(3) -0.0257(19) 0.0040(18) 0.0021(17)
C56 0.026(2) 0.051(2) 0.066(3) -0.031(2) -0.0080(19) 0.0023(18)
C57 0.048(2) 0.060(3) 0.041(2) -0.019(2) 0.018(2) -0.007(2)
C58 0.037(2) 0.0223(17) 0.0249(18) -0.0095(14) 0.0045(15) -0.0145(15)
C59 0.044(2) 0.049(2) 0.033(2) 0.0013(18) 0.0119(18) -0.0190(19)
C60 0.052(3) 0.072(3) 0.061(3) -0.016(2) 0.022(2) -0.034(2)
C61 0.096(4) 0.211(7) 0.048(3) -0.066(4) 0.040(3) -0.085(5)
C62 0.077(4) 0.070(4) 0.138(6) 0.055(4) 0.044(4) -0.005(3)
C63 0.036(2) 0.0210(17) 0.0223(17) -0.0031(13) -0.0011(15) -0.0116(15)
C64 0.040(2) 0.0238(18) 0.040(2) -0.0107(15) -0.0107(17) -0.0096(15)
C65 0.055(3) 0.048(2) 0.046(2) -0.026(2) -0.001(2) -0.015(2)
C66 0.058(3) 0.044(2) 0.048(2) -0.0113(19) -0.002(2) -0.032(2)
C67 0.067(3) 0.025(2) 0.082(3) -0.021(2) -0.032(3) -0.001(2)
C68 0.0177(15) 0.0186(15) 0.0194(16) -0.0045(13) -0.0031(12) 0.0018(12)
C69 0.0314(18) 0.0245(17) 0.0167(16) -0.0063(13) -0.0017(14) -0.0048(14)
C70 0.054(2) 0.034(2) 0.0164(18) -0.0029(15) 0.0047(16) -0.0002(17)
C71 0.063(3) 0.059(3) 0.027(2) -0.0227(19) 0.0079(18) -0.033(2)
C72 0.037(2) 0.034(2) 0.030(2) -0.0130(16) 0.0090(16) -0.0036(16)
Fe1 0.0181(2) 0.0147(2) 0.0175(2) -0.00336(17) 0.00018(17) -0.00356(17)
Fe2 0.0196(2) 0.0174(2) 0.0170(2) -0.00437(17) 0.00026(17) -0.00442(17)
Fe3 0.0227(2) 0.0174(2) 0.0215(2) -0.00577(18) -0.00085(18) -0.00605(18)
Fe4 0.0200(2) 0.0149(2) 0.0156(2) -0.00393(17) -0.00102(17) -0.00403(17)
N1 0.0229(13) 0.0160(13) 0.0179(13) -0.0051(10) 0.0010(11) -0.0043(10)
N2 0.0279(14) 0.0178(13) 0.0179(14) -0.0047(11) -0.0016(11) -0.0016(11)
N2S 0.0402(19) 0.053(2) 0.041(2) -0.0028(17) 0.0027(16) -0.0061(16)
N3 0.0262(14) 0.0182(13) 0.0229(15) -0.0040(11) -0.0024(11) -0.0020(11)
N4 0.0299(15) 0.0162(13) 0.0184(14) -0.0031(11) 0.0014(11) -0.0044(11)
Ni1 0.0208(2) 0.01408(19) 0.0165(2) -0.00350(15) -0.00144(16) -0.00264(15)
Ni2 0.0245(2) 0.01438(19) 0.0170(2) -0.00298(15) -0.00146(16) -0.00362(16)
O1 0.0204(11) 0.0155(10) 0.0172(11) -0.0031(8) 0.0002(8) -0.0028(8)
O2 0.0239(11) 0.0137(10) 0.0186(11) -0.0038(8) -0.0016(9) -0.0049(8)
O3 0.0208(11) 0.0209(11) 0.0347(13) -0.0061(10) 0.0010(10) -0.0038(9)
O4 0.0263(12) 0.0203(11) 0.0264(12) -0.0032(9) 0.0042(10) -0.0042(9)
O5 0.0301(13) 0.0202(11) 0.0348(13) -0.0070(10) 0.0059(10) -0.0094(10)
O6 0.0269(12) 0.0240(12) 0.0368(14) -0.0139(10) 0.0033(10) -0.0102(10)
O7 0.0235(12) 0.0291(12) 0.0199(12) -0.0036(9) 0.0035(9) -0.0009(9)
O8 0.0204(11) 0.0272(12) 0.0220(12) -0.0035(9) -0.0012(9) -0.0018(9)
O9 0.0344(13) 0.0223(11) 0.0211(12) -0.0080(9) 0.0033(10) -0.0101(10)
O10 0.0288(12) 0.0199(11) 0.0190(12) -0.0066(9) 0.0012(9) -0.0066(9)
O12 0.0357(13) 0.0189(11) 0.0198(12) -0.0057(9) -0.0034(10) -0.0023(10)
O14 0.0330(13) 0.0206(11) 0.0193(11) -0.0058(9) -0.0053(10) -0.0040(9)
O15 0.0216(11) 0.0272(12) 0.0202(12) -0.0068(9) -0.0003(9) -0.0019(9)
O16 0.0180(11) 0.0238(11) 0.0241(12) -0.0007(9) -0.0012(9) -0.0030(9)
O17 0.0285(13) 0.0177(11) 0.0215(12) -0.0006(9) 0.0029(10) -0.0006(9)
O18 0.0241(12) 0.0234(12) 0.0289(13) -0.0010(10) -0.0038(10) -0.0076(9)
O19 0.0206(11) 0.0239(12) 0.0250(12) -0.0040(9) 0.0001(9) -0.0031(9)
O20 0.0374(13) 0.0192(11) 0.0168(11) -0.0055(9) -0.0011(9) -0.0048(10)
O21 0.0390(13) 0.0191(11) 0.0155(11) -0.0050(9) -0.0033(9) -0.0087(10)
O22 0.0338(13) 0.0255(12) 0.0185(11) -0.0051(9) -0.0014(10) -0.0124(10)
O23 0.0309(12) 0.0178(11) 0.0177(11) -0.0057(9) -0.0003(9) -0.0083(9)
O24 0.0228(12) 0.0198(11) 0.0314(13) -0.0093(9) 0.0002(10) -0.0035(9)
O25 0.0245(12) 0.0224(12) 0.0340(13) -0.0124(10) -0.0019(10) -0.0027(9)
O26 0.0262(12) 0.0246(12) 0.0310(13) -0.0099(10) -0.0026(10) -0.0091(10)
O27 0.0308(13) 0.0230(12) 0.0362(14) -0.0078(10) -0.0057(10) -0.0062(10)
O28 0.0281(13) 0.0313(13) 0.0259(13) -0.0057(10) 0.0037(10) -0.0073(10)
O29 0.0307(13) 0.0234(12) 0.0265(13) -0.0018(10) 0.0006(10) -0.0092(10)
O30 0.0291(13) 0.0157(11) 0.0275(12) -0.0057(9) -0.0023(10) -0.0047(9)
C1S 0.052(3) 0.043(2) 0.060(3) -0.027(2) 0.010(2) -0.013(2)
C2S 0.047(3) 0.078(3) 0.048(3) -0.013(2) -0.001(2) -0.013(2)
N1S 0.118(4) 0.056(3) 0.061(3) -0.020(2) 0.020(3) -0.031(3)

loop_
_atom_type_symbol
_atom_type_description
_atom_type_scat_dispersion_real
_atom_type_scat_dispersion_imag
_atom_type_scat_source
C C 0.0033 0.0016 'International Tables Vol C Tables 4.2.6.8 and 6.1.1.4'
H H 0.0000 0.0000 'International Tables Vol C Tables 4.2.6.8 and 6.1.1.4'
Fe Fe 0.3463 0.8444 'International Tables Vol C Tables 4.2.6.8 and 6.1.1.4'
N N 0.0061 0.0033 'International Tables Vol C Tables 4.2.6.8 and 6.1.1.4'
Ni Ni 0.3393 1.1124 'International Tables Vol C Tables 4.2.6.8 and 6.1.1.4'
O O 0.0106 0.0060 'International Tables Vol C Tables 4.2.6.8 and 6.1.1.4'

loop_
_geom_angle_atom_site_label_1
_geom_angle_atom_site_label_2
_geom_angle_atom_site_label_3
_geom_angle
N3S C5S C6S 179.1(5)
N2 C1 C2 121.4(3)
N2 C1 C15 114.9(3)
C2 C1 C15 123.6(3)
N3 C2 C1 121.1(3)
N3 C2 C10 115.8(3)
C1 C2 C10 123.0(3)
N2 C3 C8 119.5(3)
N2 C3 C4 120.6(3)
C8 C3 C4 119.8(3)
N2S C3S C4S 179.5(4)
N3 C4 C5 119.9(3)
N3 C4 C3 120.7(3)
C5 C4 C3 119.4(3)
C6 C5 C4 119.9(3)
C5 C6 C7 120.6(3)
C8 C7 C6 121.2(3)
C7 C8 C3 119.3(3)
N4 C10 C14 122.7(3)
N4 C10 C2 115.0(3)
C14 C10 C2 122.2(3)
N4 C11 C12 122.8(3)
C11 C12 C13 119.0(3)
C12 C13 C14 118.9(3)
C13 C14 C10 118.2(3)
N1 C15 C16 122.6(3)
N1 C15 C1 114.7(2)
C16 C15 C1 122.4(3)
C17 C16 C15 118.2(3)
C18 C17 C16 119.6(3)
C17 C18 C19 118.7(3)
N1 C19 C18 122.5(3)
O4 C20 O3 126.1(3)
O4 C20 C21 118.0(3)
O3 C20 C21 115.8(3)
C76 C21 C22 113.5(4)
C76 C21 C20 112.3(3)
C22 C21 C20 111.5(3)
C76 C21 C75 107.6(5)
C22 C21 C75 105.9(4)
C20 C21 C75 105.4(3)
O14 C23 O12 125.7(3)
O14 C23 C24 118.8(3)
O12 C23 C24 115.4(3)
C25 C24 C27 109.8(3)
C25 C24 C23 112.7(3)
C27 C24 C23 107.2(3)
C25 C24 C26 109.7(3)
C27 C24 C26 109.2(3)
C23 C24 C26 108.2(3)
O16 C28 O15 125.2(3)
O16 C28 C29 118.3(3)
O15 C28 C29 116.4(3)
C30 C29 C31 110.5(3)
C30 C29 C28 111.2(3)
C31 C29 C28 104.5(3)
C30 C29 C32 110.3(3)
C31 C29 C32 109.2(3)
C28 C29 C32 111.1(3)
O9 C33 O10 125.0(3)
O9 C33 C34 117.3(3)
O10 C33 C34 117.6(3)
C35 C34 C36 109.5(3)
C35 C34 C73 111.2(4)
C36 C34 C73 108.2(3)
C35 C34 C33 106.5(3)
C36 C34 C33 110.9(3)
C73 C34 C33 110.6(3)
O8 C37 O7 119.5(3)
O8 C37 C38 121.3(3)
O7 C37 C38 119.2(3)
O8 C37 Fe2 62.32(16)
O7 C37 Fe2 57.36(15)
C38 C37 Fe2 174.8(2)
C40 C38 C39 113.9(4)
C40 C38 C37 108.6(3)
C39 C38 C37 111.2(3)
C40 C38 C9 108.3(4)
C39 C38 C9 107.6(4)
C37 C38 C9 106.8(3)
O5 C41 O6 125.6(3)
O5 C41 C42 117.3(3)
O6 C41 C42 117.1(3)
C43 C42 C44 113.2(5)
C43 C42 C74 107.6(5)
C44 C42 C74 107.0(5)
C43 C42 C41 109.0(3)
C44 C42 C41 111.5(3)
C74 C42 C41 108.2(3)
O18 C45 O19 125.6(3)
O18 C45 C46 116.2(3)
O19 C45 C46 118.2(3)
C47 C46 C78 110.8(4)
C47 C46 C45 107.3(3)
C78 C46 C45 108.9(3)
C47 C46 C77 109.4(4)
C78 C46 C77 109.3(4)
C45 C46 C77 111.2(3)
O20 C48 O21 126.2(3)
O20 C48 C49 119.3(3)
O21 C48 C49 114.5(3)
C52 C49 C50 109.9(3)
C52 C49 C51 109.2(3)
C50 C49 C51 110.1(3)
C52 C49 C48 111.6(3)
C50 C49 C48 109.0(3)
C51 C49 C48 107.1(3)
O24 C53 O25 125.0(3)
O24 C53 C54 118.7(3)
O25 C53 C54 116.2(3)
C53 C54 C55 110.2(3)
C53 C54 C57 105.6(3)
C55 C54 C57 110.9(3)
C53 C54 C56 111.2(3)
C55 C54 C56 110.0(3)
C57 C54 C56 108.9(3)
O29 C58 O28 125.7(3)
O29 C58 C59 117.2(3)
O28 C58 C59 117.2(3)
C62 C59 C61 111.0(4)
C62 C59 C60 110.1(4)
C61 C59 C60 109.2(4)
C62 C59 C58 109.0(3)
C61 C59 C58 106.3(3)
C60 C59 C58 111.2(3)
O26 C63 O27 118.9(3)
O26 C63 C64 120.9(3)
O27 C63 C64 120.2(3)
O26 C63 Fe3 57.70(15)
O27 C63 Fe3 61.18(16)
C64 C63 Fe3 177.5(2)
C63 C64 C66 110.1(3)
C63 C64 C67 110.1(3)
C66 C64 C67 111.0(3)
C63 C64 C65 105.8(3)
C66 C64 C65 110.7(3)
C67 C64 C65 109.1(3)
O22 C68 O23 125.0(3)
O22 C68 C69 118.0(3)
O23 C68 C69 116.9(3)
C70 C69 C71 109.9(3)
C70 C69 C72 108.6(3)
C71 C69 C72 110.1(3)
C70 C69 C68 111.3(3)
C71 C69 C68 110.9(3)
C72 C69 C68 105.9(2)
O1 Fe1 O12 96.09(8)
O1 Fe1 O3 97.88(9)
O12 Fe1 O3 91.63(9)
O1 Fe1 O16 96.89(8)
O12 Fe1 O16 87.73(9)
O3 Fe1 O16 165.20(8)
O1 Fe1 O10 93.99(8)
O12 Fe1 O10 169.76(8)
O3 Fe1 O10 88.78(8)
O16 Fe1 O10 89.27(8)
O1 Fe1 O17 177.17(9)
O12 Fe1 O17 86.67(9)
O3 Fe1 O17 82.66(8)
O16 Fe1 O17 82.54(8)
O10 Fe1 O17 83.24(8)
O1 Fe2 O15 103.21(8)
O1 Fe2 O6 98.18(9)
O15 Fe2 O6 88.49(9)
O1 Fe2 O9 91.99(8)
O15 Fe2 O9 90.64(8)
O6 Fe2 O9 169.72(9)
O1 Fe2 O7 104.32(8)
O15 Fe2 O7 152.36(8)
O6 Fe2 O7 90.03(9)
O9 Fe2 O7 86.00(8)
O1 Fe2 O8 164.95(8)
O15 Fe2 O8 90.81(8)
O6 Fe2 O8 87.51(8)
O9 Fe2 O8 82.26(8)
O7 Fe2 O8 61.56(8)
O1 Fe2 C37 134.92(10)
O15 Fe2 C37 121.36(10)
O6 Fe2 C37 89.95(9)
O9 Fe2 C37 81.77(9)
O7 Fe2 C37 31.02(9)
O8 Fe2 C37 30.59(9)
O2 Fe3 O25 103.56(8)
O2 Fe3 O28 97.35(9)
O25 Fe3 O28 89.09(9)
O2 Fe3 O22 91.33(8)
O25 Fe3 O22 90.36(9)
O28 Fe3 O22 171.19(9)
O2 Fe3 O26 103.36(8)
O25 Fe3 O26 152.99(9)
O28 Fe3 O26 89.75(9)
O22 Fe3 O26 86.75(8)
O2 Fe3 O27 164.27(9)
O25 Fe3 O27 91.29(8)
O28 Fe3 O27 87.91(9)
O22 Fe3 O27 83.31(8)
O26 Fe3 O27 61.70(8)
O2 Fe3 C63 134.01(10)
O25 Fe3 C63 122.13(10)
O28 Fe3 C63 88.96(10)
O22 Fe3 C63 83.89(9)
O26 Fe3 C63 30.86(9)
O27 Fe3 C63 30.84(9)
O2 Fe4 O21 97.30(8)
O2 Fe4 O19 97.89(9)
O21 Fe4 O19 90.08(9)
O2 Fe4 O23 93.86(8)
O21 Fe4 O23 168.28(8)
O19 Fe4 O23 91.94(8)
O2 Fe4 O24 97.25(8)
O21 Fe4 O24 86.00(8)
O19 Fe4 O24 164.73(8)
O23 Fe4 O24 89.05(8)
O2 Fe4 O30 175.84(9)
O21 Fe4 O30 86.82(8)
O19 Fe4 O30 81.40(8)
O23 Fe4 O30 82.08(8)
O24 Fe4 O30 83.65(8)
C19 N1 C15 118.4(3)
C19 N1 Ni1 124.4(2)
C15 N1 Ni1 115.90(19)
C1 N2 C3 117.4(2)
C1 N2 Ni1 105.45(18)
C3 N2 Ni1 129.6(2)
C2 N3 C4 117.4(3)
C2 N3 Ni2 106.36(19)
C4 N3 Ni2 129.6(2)
C10 N4 C11 118.2(3)
C10 N4 Ni2 116.5(2)
C11 N4 Ni2 124.5(2)
O1 Ni1 O4 98.90(8)
O1 Ni1 O14 94.09(8)
O4 Ni1 O14 88.99(9)
O1 Ni1 O5 93.54(8)
O4 Ni1 O5 167.54(8)
O14 Ni1 O5 89.48(9)
O1 Ni1 N1 91.81(8)
O4 Ni1 N1 85.74(9)
O14 Ni1 N1 172.63(9)
O5 Ni1 N1 94.57(9)
O1 Ni1 N2 164.02(8)
O4 Ni1 N2 91.10(9)
O14 Ni1 N2 98.55(8)
O5 Ni1 N2 76.91(9)
N1 Ni1 N2 76.45(9)
O2 Ni2 O18 98.48(8)
O2 Ni2 O29 95.28(8)
O18 Ni2 O29 166.15(9)
O2 Ni2 O20 93.30(8)
O18 Ni2 O20 88.31(9)
O29 Ni2 O20 89.38(9)
O2 Ni2 N4 91.88(9)
O18 Ni2 N4 86.53(9)
O29 Ni2 N4 94.57(9)
O20 Ni2 N4 173.18(9)
O2 Ni2 N3 164.79(8)
O18 Ni2 N3 90.70(9)
O29 Ni2 N3 76.19(9)
O20 Ni2 N3 99.10(9)
N4 Ni2 N3 76.52(9)
Fe2 O1 Fe1 121.54(10)
Fe2 O1 Ni1 122.08(10)
Fe1 O1 Ni1 115.39(10)
Fe4 O2 Fe3 121.22(10)
Fe4 O2 Ni2 116.01(10)
Fe3 O2 Ni2 121.20(10)
C20 O3 Fe1 127.15(19)
C20 O4 Ni1 131.1(2)
C41 O5 Ni1 133.0(2)
C41 O6 Fe2 124.6(2)
C37 O7 Fe2 91.61(18)
C37 O8 Fe2 87.09(18)
C33 O9 Fe2 130.7(2)
C33 O10 Fe1 128.90(19)
C23 O12 Fe1 135.26(19)
C23 O14 Ni1 125.26(19)
C28 O15 Fe2 127.29(19)
C28 O16 Fe1 132.78(19)
C45 O18 Ni2 132.5(2)
C45 O19 Fe4 126.3(2)
C48 O20 Ni2 126.24(19)
C48 O21 Fe4 133.30(19)
C68 O22 Fe3 129.52(19)
C68 O23 Fe4 129.30(18)
C53 O24 Fe4 131.91(19)
C53 O25 Fe3 128.28(19)
C63 O26 Fe3 91.44(18)
C63 O27 Fe3 87.98(18)
C58 O28 Fe3 125.6(2)
C58 O29 Ni2 131.4(2)
N1S C1S C2S 179.0(5)

loop_
_geom_bond_atom_site_label_1
_geom_bond_atom_site_label_2
_geom_bond_distance
C77 C46 1.534(5)
C73 C34 1.526(5)
C9 C38 1.537(6)
C78 C46 1.517(6)
C76 C21 1.467(6)
C74 C42 1.527(7)
C75 C21 1.545(7)
C5S N3S 1.125(5)
C5S C6S 1.456(5)
C1 N2 1.324(4)
C1 C2 1.420(4)
C1 C15 1.481(4)
C2 N3 1.325(4)
C2 C10 1.486(4)
C3 N2 1.361(4)
C3 C8 1.409(4)
C3 C4 1.414(4)
C3S N2S 1.124(4)
C3S C4S 1.455(5)
C4 N3 1.364(4)
C4 C5 1.404(4)
C5 C6 1.357(5)
C6 C7 1.411(5)
C7 C8 1.355(5)
C10 N4 1.333(4)
C10 C14 1.389(4)
C11 N4 1.337(4)
C11 C12 1.373(4)
C12 C13 1.380(4)
C13 C14 1.387(5)
C15 N1 1.336(4)
C15 C16 1.391(4)
C16 C17 1.377(4)
C17 C18 1.375(4)
C18 C19 1.384(4)
C19 N1 1.333(4)
C20 O4 1.238(4)
C20 O3 1.274(4)
C20 C21 1.531(4)
C21 C22 1.472(5)
C23 O14 1.253(3)
C23 O12 1.264(3)
C23 C24 1.534(4)
C24 C25 1.522(5)
C24 C27 1.530(5)
C24 C26 1.546(5)
C28 O16 1.249(3)
C28 O15 1.272(3)
C28 C29 1.529(4)
C29 C30 1.517(5)
C29 C31 1.527(5)
C29 C32 1.537(4)
C33 O9 1.256(4)
C33 O10 1.269(4)
C33 C34 1.546(4)
C34 C35 1.498(5)
C34 C36 1.513(4)
C37 O8 1.258(4)
C37 O7 1.273(4)
C37 C38 1.520(4)
C37 Fe2 2.470(3)
C38 C40 1.494(6)
C38 C39 1.500(5)
C41 O5 1.245(4)
C41 O6 1.268(4)
C41 C42 1.529(4)
C42 C43 1.453(6)
C42 C44 1.478(6)
C45 O18 1.247(4)
C45 O19 1.278(4)
C45 C46 1.530(4)
C46 C47 1.508(6)
C48 O20 1.245(3)
C48 O21 1.272(3)
C48 C49 1.539(4)
C49 C52 1.523(4)
C49 C50 1.525(5)
C49 C51 1.535(5)
C53 O24 1.254(4)
C53 O25 1.265(3)
C53 C54 1.529(4)
C54 C55 1.530(5)
C54 C57 1.532(5)
C54 C56 1.535(5)
C58 O29 1.251(4)
C58 O28 1.269(4)
C58 C59 1.532(4)
C59 C62 1.513(6)
C59 C61 1.524(6)
C59 C60 1.525(5)
C63 O26 1.265(4)
C63 O27 1.265(4)
C63 C64 1.519(4)
C63 Fe3 2.466(3)
C64 C66 1.522(5)
C64 C67 1.526(5)
C64 C65 1.532(5)
C68 O22 1.260(3)
C68 O23 1.269(3)
C68 C69 1.536(4)
C69 C70 1.525(4)
C69 C71 1.532(4)
C69 C72 1.536(4)
Fe1 O1 1.8411(19)
Fe1 O12 1.998(2)
Fe1 O3 2.004(2)
Fe1 O16 2.056(2)
Fe1 O10 2.080(2)
Fe1 O17 2.117(2)
Fe2 O1 1.8286(19)
Fe2 O15 1.994(2)
Fe2 O6 2.015(2)
Fe2 O9 2.069(2)
Fe2 O7 2.081(2)
Fe2 O8 2.190(2)
Fe3 O2 1.8386(19)
Fe3 O25 1.986(2)
Fe3 O28 2.003(2)
Fe3 O22 2.082(2)
Fe3 O26 2.085(2)
Fe3 O27 2.162(2)
Fe4 O2 1.8347(19)
Fe4 O21 2.000(2)
Fe4 O19 2.024(2)
Fe4 O23 2.070(2)
Fe4 O24 2.073(2)
Fe4 O30 2.123(2)
N1 Ni1 2.077(2)
N2 Ni1 2.275(2)
N3 Ni2 2.288(2)
N4 Ni2 2.083(2)
Ni1 O1 2.0056(19)
Ni1 O4 2.021(2)
Ni1 O14 2.030(2)
Ni1 O5 2.039(2)
Ni2 O2 2.0095(19)
Ni2 O18 2.017(2)
Ni2 O29 2.031(2)
Ni2 O20 2.042(2)
C1S N1S 1.133(5)
C1S C2S 1.449(6)
